data_1555860
loop_
_publ_author_name
'Uchida, Junji'
'Nakamura, Takashi'
'Yamamura, Masaki'
'Yamaguchi, Gento'
'Nabeshima, Tatsuya'

_publ_section_title
;
 m-Phenylene-Linked Dipyrrins and Their Boron-Difluoride Complexes as
 Variously Shaped Macrocyclic Oligomers.
;
_journal_issue 20
_journal_name_full 'Organic letters'
_journal_page_first 5380
_journal_page_last 5383
_journal_paper_doi 10.1021/acs.orglett.6b02761
_journal_volume 18
_journal_year 2016
_chemical_formula_sum 'C116 H122 B2 F4 N8 O6'
_chemical_formula_weight 1821.83
_space_group_crystal_system tetragonal
_space_group_IT_number 114
_space_group_name_Hall 'P -4 2n'
_space_group_name_H-M_alt 'P -4 21 c'
_atom_sites_solution_hydrogens mixed
_audit_creation_method SHELXL-2014/6
_cell_angle_alpha 90
_cell_angle_beta 90
_cell_angle_gamma 90
_cell_formula_units_Z 8
_cell_length_a 32.715(6)
_cell_length_b 32.715(6)
_cell_length_c 20.819(4)
_cell_measurement_reflns_used 9881
_cell_measurement_temperature 120(2)
_cell_measurement_theta_max 20.07
_cell_measurement_theta_min 2.20
_cell_volume 22282(7)
_computing_structure_refinement 'SHELXL-2014/6 (Sheldrick, 2014)'
_diffrn_ambient_temperature 120(2)
_diffrn_measured_fraction_theta_full 0.583
_diffrn_measured_fraction_theta_max 0.999
_diffrn_measurement_device_type 'Bruker APEX-II CCD'
_diffrn_measurement_method '\f and \w scans'
_diffrn_radiation_monochromator graphite
_diffrn_radiation_source 'fine-focus sealed tube'
_diffrn_radiation_type MoK\a
_diffrn_radiation_wavelength 0.71073
_diffrn_reflns_av_R_equivalents 0.0505
_diffrn_reflns_av_unetI/netI 0.0290
_diffrn_reflns_Laue_measured_fraction_full 0.583
_diffrn_reflns_Laue_measured_fraction_max 0.999
_diffrn_reflns_limit_h_max 32
_diffrn_reflns_limit_h_min -32
_diffrn_reflns_limit_k_max 32
_diffrn_reflns_limit_k_min -32
_diffrn_reflns_limit_l_max 20
_diffrn_reflns_limit_l_min -20
_diffrn_reflns_number 88379
_diffrn_reflns_point_group_measured_fraction_full 0.576
_diffrn_reflns_point_group_measured_fraction_max 0.999
_diffrn_reflns_theta_full 25.242
_diffrn_reflns_theta_max 20.779
_diffrn_reflns_theta_min 1.159
_exptl_absorpt_coefficient_mu 0.071
_exptl_absorpt_correction_T_max 0.7446
_exptl_absorpt_correction_T_min 0.6715
_exptl_absorpt_correction_type multi-scan
_exptl_crystal_colour purple
_exptl_crystal_density_diffrn 1.086
_exptl_crystal_description prism
_exptl_crystal_F_000 7744
_exptl_crystal_size_max 0.150
_exptl_crystal_size_mid 0.100
_exptl_crystal_size_min 0.050
_refine_diff_density_max 0.340
_refine_diff_density_min -0.234
_refine_diff_density_rms 0.034
_refine_ls_abs_structure_details
;
 Flack x determined using 4485 quotients [(I+)-(I-)]/[(I+)+(I-)]
 (Parsons, Flack and Wagner, Acta Cryst. B69 (2013) 249-259).
;
_refine_ls_abs_structure_Flack 0.3(3)
_refine_ls_extinction_coef 0.00013(4)
_refine_ls_extinction_expression Fc^*^=kFc[1+0.001xFc^2^\l^3^/sin(2\q)]^-1/4^
_refine_ls_extinction_method SHELXL
_refine_ls_goodness_of_fit_ref 1.026
_refine_ls_hydrogen_treatment mixed
_refine_ls_matrix_type full
_refine_ls_number_parameters 1262
_refine_ls_number_reflns 11609
_refine_ls_number_restraints 7
_refine_ls_restrained_S_all 1.026
_refine_ls_R_factor_all 0.0494
_refine_ls_R_factor_gt 0.0444
_refine_ls_shift/su_max 0.000
_refine_ls_shift/su_mean 0.000
_refine_ls_structure_factor_coef Fsqd
_refine_ls_weighting_details 'w=1/[\s^2^(Fo^2^)+(0.0608P)^2^+12.0831P] where P=(Fo^2^+2Fc^2^)/3'
_refine_ls_weighting_scheme calc
_refine_ls_wR_factor_gt 0.1102
_refine_ls_wR_factor_ref 0.1132
_reflns_Friedel_coverage 0.849
_reflns_Friedel_fraction_full 0.567
_reflns_Friedel_fraction_max 1.000
_reflns_number_gt 10543
_reflns_number_total 11609
_reflns_threshold_expression 'I > 2\s(I)'
_cod_data_source_file ol6b02761_si_007.cif
_cod_data_source_block c3_0m_sqd
_cod_original_cell_volume 22282(9)
_cod_database_code 1555860
_shelx_space_group_comment
;
The symmetry employed for this shelxl refinement is uniquely defined
by the following loop, which should always be used as a source of
symmetry information in preference to the above space-group names.
They are only intended as comments.
;
_shelx_estimated_absorpt_t_min 0.989
_shelx_estimated_absorpt_t_max 0.996
_platon_squeeze_void_probe_radius 1.20
_shelxl_version_number 2014/6

loop_
_space_group_symop_operation_xyz
'x, y, z'
'-x, -y, z'
'x+1/2, -y+1/2, -z+1/2'
'-x+1/2, y+1/2, -z+1/2'
'y+1/2, x+1/2, z+1/2'
'-y+1/2, -x+1/2, z+1/2'
'-y, x, -z'
'y, -x, -z'

loop_
_atom_site_label
_atom_site_type_symbol
_atom_site_fract_x
_atom_site_fract_y
_atom_site_fract_z
_atom_site_U_iso_or_equiv
_atom_site_adp_type
_atom_site_occupancy
_atom_site_site_symmetry_order
_atom_site_calc_flag
_atom_site_refinement_flags_posn
_atom_site_refinement_flags_adp
N1 N 0.63593(14) 0.32706(14) 0.2258(2) 0.0361(11) Uani 1 1 d . .
C1 C 0.79369(15) 0.16454(16) 0.0220(3) 0.0320(14) Uani 1 1 d . .
C2 C 0.57111(16) 0.24010(17) 0.1771(3) 0.0342(14) Uani 1 1 d . .
C3 C 0.64660(17) 0.20122(19) 0.1753(3) 0.0476(16) Uani 1 1 d . .
C4 C 0.63347(16) 0.36173(17) -0.2508(3) 0.0323(14) Uani 1 1 d . .
C5 C 0.43476(14) 0.11874(14) 0.0015(3) 0.0283(12) Uani 1 1 d . .
C6 C 0.53697(16) 0.17904(17) 0.1289(3) 0.0366(14) Uani 1 1 d . .
C7 C 0.78280(15) 0.30089(17) -0.1504(2) 0.0290(13) Uani 1 1 d . .
C8 C 0.70064(17) 0.39492(16) -0.2306(2) 0.0306(13) Uani 1 1 d . .
C9 C 0.53964(16) 0.18261(17) -0.1159(3) 0.0330(14) Uani 1 1 d . .
C10 C 0.56859(18) 0.3216(2) 0.2574(3) 0.0503(17) Uani 1 1 d . .
H68 H 0.5422 0.3101 0.2629 0.060 Uiso 1 1 calc R U
C11 C 0.61567(16) 0.18704(17) -0.1267(3) 0.0366(14) Uani 1 1 d . .
H69 H 0.6178 0.1619 -0.1041 0.044 Uiso 1 1 calc R U
C12 C 0.6074(2) 0.52802(19) -0.4204(3) 0.063(2) Uani 1 1 d . .
H25 H 0.5776 0.5300 -0.4185 0.094 Uiso 1 1 calc R U
H26 H 0.6159 0.5220 -0.4646 0.094 Uiso 1 1 calc R U
H27 H 0.6196 0.5540 -0.4068 0.094 Uiso 1 1 calc R U
C13 C 0.71335(18) 0.43645(17) 0.2439(3) 0.0403(15) Uani 1 1 d . .
H70 H 0.7061 0.4630 0.2584 0.048 Uiso 1 1 calc R U
C14 C 0.69269(17) 0.1860(2) -0.1392(3) 0.060(2) Uani 1 1 d . .
H1 H 0.7137 0.2039 -0.1576 0.090 Uiso 1 1 calc R U
H2 H 0.6933 0.1595 -0.1608 0.090 Uiso 1 1 calc R U
H3 H 0.6980 0.1822 -0.0932 0.090 Uiso 1 1 calc R U
C15 C 0.59292(17) 0.35775(18) -0.2777(3) 0.0398(15) Uani 1 1 d . .
H80 H 0.5792 0.3772 -0.3038 0.048 Uiso 1 1 calc R U
C16 C 0.82224(16) 0.37067(16) 0.1793(2) 0.0309(13) Uani 1 1 d . .
H71 H 0.8270 0.3986 0.1893 0.037 Uiso 1 1 calc R U
C17 C 0.75101(18) 0.42484(17) 0.2195(3) 0.0388(15) Uani 1 1 d . .
H72 H 0.7741 0.4420 0.2142 0.047 Uiso 1 1 calc R U
C18 C 0.61227(18) 0.1820(2) 0.1504(3) 0.0458(16) Uani 1 1 d . .
H73 H 0.6147 0.1554 0.1323 0.055 Uiso 1 1 calc R U
C19 C 0.58459(18) 0.49234(17) 0.3692(3) 0.0442(16) Uani 1 1 d . .
C20 C 0.47756(18) 0.14550(18) 0.1251(3) 0.0402(15) Uani 1 1 d . .
H81 H 0.4530 0.1321 0.1370 0.048 Uiso 1 1 calc R U
C21 C 0.66033(17) 0.39394(16) -0.2567(2) 0.0332(14) Uani 1 1 d . .
C22 C 0.84776(16) 0.30629(16) 0.1462(2) 0.0294(13) Uani 1 1 d . .
H74 H 0.8700 0.2894 0.1339 0.035 Uiso 1 1 calc R U
C23 C 0.57455(16) 0.24196(16) -0.1683(3) 0.0330(14) Uani 1 1 d . .
C24 C 0.6619(2) 0.40731(18) 0.4003(3) 0.0529(17) Uani 1 1 d . .
H28 H 0.6517 0.3793 0.3956 0.079 Uiso 1 1 calc R U
H29 H 0.6628 0.4145 0.4459 0.079 Uiso 1 1 calc R U
H30 H 0.6894 0.4092 0.3820 0.079 Uiso 1 1 calc R U
C25 C 0.58024(19) 0.48970(19) 0.3039(3) 0.0520(17) Uani 1 1 d . .
H75 H 0.5623 0.5081 0.2827 0.062 Uiso 1 1 calc R U
C26 C 0.35949(15) 0.07840(16) -0.0017(3) 0.0349(13) Uani 1 1 d . .
C27 C 0.61165(18) 0.46661(17) 0.3992(3) 0.0433(16) Uani 1 1 d . .
H76 H 0.6157 0.4692 0.4442 0.052 Uiso 1 1 calc R U
C28 C 0.79095(15) 0.21513(15) 0.1757(3) 0.0287(13) Uani 1 1 d . .
H116 H 0.7864 0.2183 0.2205 0.034 Uiso 1 1 calc R U
C29 C 0.79128(17) 0.34097(16) -0.1704(2) 0.0325(14) Uani 1 1 d . .
C30 C 0.72842(19) 0.42717(17) -0.2274(3) 0.0401(15) Uani 1 1 d . .
H82 H 0.7231 0.4546 -0.2400 0.048 Uiso 1 1 calc R U
C31 C 0.64752(17) 0.42996(15) -0.2968(3) 0.0322(14) Uani 1 1 d . .
C32 C 0.66628(17) 0.43548(16) -0.3574(3) 0.0347(14) Uani 1 1 d . .
C33 C 0.63363(18) 0.43648(17) 0.3652(3) 0.0424(15) Uani 1 1 d . .
F1 F 0.86024(8) 0.25694(8) 0.00876(13) 0.0340(7) Uani 1 1 d . .
O1 O 0.74224(10) 0.28758(10) -0.14829(15) 0.0329(9) Uani 1 1 d . .
C34 C 0.79765(15) 0.18136(15) -0.0396(3) 0.0279(13) Uani 1 1 d . .
O2 O 0.53644(10) 0.25909(11) -0.17966(17) 0.0367(9) Uani 1 1 d . .
C35 C 0.47925(17) 0.14943(18) -0.1172(3) 0.0381(15) Uani 1 1 d . .
H83 H 0.4546 0.1368 -0.1309 0.046 Uiso 1 1 calc R U
C36 C 0.61693(18) 0.45671(17) -0.2767(3) 0.0395(15) Uani 1 1 d . .
C37 C 0.8133(2) 0.05321(19) 0.0593(3) 0.0590(19) Uani 1 1 d . .
H117 H 0.8360 0.0360 0.0681 0.071 Uiso 1 1 calc R U
C38 C 0.62332(17) 0.36336(18) 0.2560(3) 0.0390(15) Uani 1 1 d . .
C39 C 0.68791(19) 0.1797(2) 0.1763(4) 0.074(2) Uani 1 1 d . .
H4 H 0.7006 0.1818 0.1339 0.111 Uiso 1 1 calc R U
H5 H 0.6841 0.1509 0.1874 0.111 Uiso 1 1 calc R U
H6 H 0.7056 0.1927 0.2084 0.111 Uiso 1 1 calc R U
C40 C 0.80107(15) 0.24653(16) 0.1323(2) 0.0290(13) Uani 1 1 d . .
C41 C 0.5202(2) 0.2809(2) -0.1260(3) 0.068(2) Uani 1 1 d . .
H7 H 0.5168 0.2622 -0.0896 0.102 Uiso 1 1 calc R U
H8 H 0.4936 0.2926 -0.1375 0.102 Uiso 1 1 calc R U
H9 H 0.5390 0.3029 -0.1139 0.102 Uiso 1 1 calc R U
C42 C 0.7746(2) 0.0369(2) 0.0614(4) 0.069(2) Uani 1 1 d . .
C43 C 0.65243(18) 0.46770(16) -0.3959(3) 0.0394(15) Uani 1 1 d . .
H61 H 0.6645 0.4716 -0.4369 0.047 Uiso 1 1 calc R U
C44 C 0.60159(19) 0.4605(2) 0.2672(3) 0.0540(18) Uani 1 1 d . .
C45 C 0.36133(15) 0.12081(15) 0.0016(3) 0.0323(13) Uani 1 1 d . .
H62 H 0.3366 0.1360 0.0033 0.039 Uiso 1 1 calc R U
C46 C 0.58122(18) 0.3590(2) 0.2769(3) 0.0532(17) Uani 1 1 d . .
H77 H 0.5656 0.3786 0.2998 0.064 Uiso 1 1 calc R U
C47 C 0.50737(18) 0.1691(2) -0.1559(3) 0.0494(17) Uani 1 1 d . .
H84 H 0.5054 0.1729 -0.2011 0.059 Uiso 1 1 calc R U
C48 C 0.80867(16) 0.29007(16) 0.1473(2) 0.0295(13) Uani 1 1 d . .
C49 C 0.90808(17) 0.34016(19) -0.1643(3) 0.0490(17) Uani 1 1 d . .
H10 H 0.9120 0.3543 -0.2053 0.073 Uiso 1 1 calc R U
H11 H 0.9262 0.3163 -0.1624 0.073 Uiso 1 1 calc R U
H12 H 0.9146 0.3588 -0.1289 0.073 Uiso 1 1 calc R U
C50 C 0.78175(16) 0.35575(15) 0.1821(2) 0.0277(13) Uani 1 1 d . .
O3 O 0.6662(2) 0.0363(2) 0.8354(4) 0.132(3) Uani 1 1 d . .
C51 C 0.60410(18) 0.48743(17) -0.3171(3) 0.0438(16) Uani 1 1 d . .
H63 H 0.5823 0.5046 -0.3037 0.053 Uiso 1 1 calc R U
C52 C 0.7413(2) 0.0625(2) 0.0481(3) 0.066(2) Uani 1 1 d . .
H64 H 0.7145 0.0514 0.0493 0.079 Uiso 1 1 calc R U
C53 C 0.31898(16) 0.05652(18) -0.0033(3) 0.0511(16) Uani 1 1 d . .
H43 H 0.2983 0.0731 0.0188 0.077 Uiso 1 1 calc R U
H44 H 0.3216 0.0300 0.0183 0.077 Uiso 1 1 calc R U
H45 H 0.3107 0.0522 -0.0480 0.077 Uiso 1 1 calc R U
C54 C 0.50492(17) 0.16395(18) 0.1657(3) 0.0412(15) Uani 1 1 d . .
H85 H 0.5024 0.1660 0.2111 0.049 Uiso 1 1 calc R U
C55 C 0.79402(15) 0.16457(17) -0.1013(3) 0.0327(14) Uani 1 1 d . .
H118 H 0.7895 0.1366 -0.1113 0.039 Uiso 1 1 calc R U
C56 C 0.65091(16) 0.20547(18) -0.1481(3) 0.0400(15) Uani 1 1 d . .
C57 C 0.79814(15) 0.19595(17) -0.1448(3) 0.0323(14) Uani 1 1 d . .
H119 H 0.7965 0.1936 -0.1902 0.039 Uiso 1 1 calc R U
C58 C 0.76488(18) 0.41275(17) -0.2030(3) 0.0383(15) Uani 1 1 d . .
H86 H 0.7889 0.4284 -0.1959 0.046 Uiso 1 1 calc R U
C59 C 0.85401(17) 0.28676(18) -0.1388(2) 0.0349(14) Uani 1 1 d . .
H65 H 0.8753 0.2682 -0.1282 0.042 Uiso 1 1 calc R U
C60 C 0.62748(17) 0.43328(17) 0.2991(3) 0.0394(15) Uani 1 1 d . .
C61 C 0.49413(16) 0.15154(16) -0.0536(3) 0.0324(14) Uani 1 1 d . .
C62 C 0.74888(17) 0.38319(16) 0.2042(2) 0.0322(14) Uani 1 1 d . .
C63 C 0.76008(17) 0.37098(16) -0.1905(2) 0.0313(14) Uani 1 1 d . .
C64 C 0.55887(19) 0.5227(2) 0.4078(4) 0.063(2) Uani 1 1 d . .
H31 H 0.5523 0.5109 0.4497 0.095 Uiso 1 1 calc R U
H32 H 0.5335 0.5286 0.3844 0.095 Uiso 1 1 calc R U
H33 H 0.5743 0.5480 0.4138 0.095 Uiso 1 1 calc R U
C65 C 0.70951(18) 0.1305(2) 0.0189(3) 0.0613(19) Uani 1 1 d . .
H46 H 0.7164 0.1592 0.0271 0.092 Uiso 1 1 calc R U
H47 H 0.6867 0.1224 0.0466 0.092 Uiso 1 1 calc R U
H48 H 0.7016 0.1272 -0.0262 0.092 Uiso 1 1 calc R U
B1 B 0.81805(19) 0.25224(17) 0.0093(3) 0.0318(15) Uani 1 1 d . .
C66 C 0.57454(16) 0.20102(18) 0.1515(2) 0.0355(14) Uani 1 1 d . .
C67 C 0.89794(17) 0.36411(17) 0.1655(3) 0.0406(15) Uani 1 1 d . .
H13 H 0.9011 0.3851 0.1322 0.061 Uiso 1 1 calc R U
H14 H 0.9178 0.3422 0.1582 0.061 Uiso 1 1 calc R U
H15 H 0.9026 0.3764 0.2078 0.061 Uiso 1 1 calc R U
C68 C 0.43383(15) 0.07607(15) -0.0019(3) 0.0336(13) Uani 1 1 d . .
C69 C 0.47526(14) 0.14037(14) 0.0035(3) 0.0306(12) Uani 1 1 d . .
C70 C 0.5979(2) 0.4529(2) -0.2099(3) 0.0599(19) Uani 1 1 d . .
H34 H 0.5851 0.4789 -0.1980 0.090 Uiso 1 1 calc R U
H35 H 0.6193 0.4462 -0.1786 0.090 Uiso 1 1 calc R U
H36 H 0.5772 0.4313 -0.2102 0.090 Uiso 1 1 calc R U
C71 C 0.68804(17) 0.40215(17) 0.2435(2) 0.0335(14) Uani 1 1 d . .
C72 C 0.77575(16) 0.31483(16) 0.1654(2) 0.0293(13) Uani 1 1 d . .
C73 C 0.61006(16) 0.26181(17) -0.1891(2) 0.0310(14) Uani 1 1 d . .
C74 C 0.49286(16) 0.15024(16) 0.0622(3) 0.0318(14) Uani 1 1 d . .
C75 C 0.80520(15) 0.23205(16) -0.1104(2) 0.0277(13) Uani 1 1 d . .
C76 C 0.57703(16) 0.20376(17) -0.1366(2) 0.0326(14) Uani 1 1 d . .
C77 C 0.64270(18) 0.24003(18) 0.1987(3) 0.0411(15) Uani 1 1 d . .
H78 H 0.6664 0.2534 0.2147 0.049 Uiso 1 1 calc R U
C78 C 0.72155(17) 0.2966(2) -0.0875(3) 0.0472(16) Uani 1 1 d . .
H16 H 0.7307 0.2772 -0.0546 0.071 Uiso 1 1 calc R U
H17 H 0.6919 0.2941 -0.0933 0.071 Uiso 1 1 calc R U
H18 H 0.7282 0.3245 -0.0739 0.071 Uiso 1 1 calc R U
C79 C 0.74630(19) 0.10383(18) 0.0332(3) 0.0463(16) Uani 1 1 d . .
C80 C 0.83256(17) 0.35229(18) -0.1738(2) 0.0349(14) Uani 1 1 d . .
H66 H 0.8391 0.3793 -0.1872 0.042 Uiso 1 1 calc R U
O4 O 0.73648(10) 0.29847(10) 0.16757(16) 0.0333(9) Uani 1 1 d . .
O5 O 0.53242(11) 0.25821(12) 0.17937(19) 0.0440(10) Uani 1 1 d . .
F2 F 0.79895(8) 0.28994(8) 0.00444(13) 0.0343(7) Uani 1 1 d . .
F3 F 0.57151(9) 0.21952(9) 0.00786(16) 0.0505(8) Uani 1 1 d . .
C81 C 0.79663(15) 0.18874(14) 0.0766(3) 0.0274(13) Uani 1 1 d . .
C82 C 0.57829(17) 0.32109(17) -0.2585(3) 0.0385(15) Uani 1 1 d . .
H87 H 0.5523 0.3098 -0.2684 0.046 Uiso 1 1 calc R U
C83 C 0.82022(19) 0.09391(17) 0.0446(3) 0.0423(15) Uani 1 1 d . .
C84 C 0.86395(17) 0.32628(18) -0.1586(2) 0.0360(14) Uani 1 1 d . .
C85 C 0.60510(17) 0.26106(18) 0.2002(2) 0.0378(15) Uani 1 1 d . .
C86 C 0.60976(16) 0.30254(16) -0.2204(2) 0.0299(13) Uani 1 1 d . .
N2 N 0.72089(14) 0.36121(16) -0.2062(2) 0.0323(12) Uani 1 1 d . .
H139 H 0.7111(16) 0.3352(17) -0.206(2) 0.034(16) Uiso 1 1 d . .
C87 C 0.39874(16) 0.18757(15) 0.0051(3) 0.0416(14) Uani 1 1 d . .
H49 H 0.3706 0.1978 0.0027 0.062 Uiso 1 1 calc R U
H50 H 0.4145 0.1983 -0.0312 0.062 Uiso 1 1 calc R U
H51 H 0.4113 0.1966 0.0455 0.062 Uiso 1 1 calc R U
C88 C 0.81377(16) 0.27407(16) -0.1344(2) 0.0267(13) Uani 1 1 d . .
C89 C 0.62182(19) 0.49404(17) -0.3763(3) 0.0429(16) Uani 1 1 d . .
C90 C 0.78890(15) 0.17929(16) 0.1419(2) 0.0290(13) Uani 1 1 d . .
H120 H 0.7833 0.1530 0.1590 0.035 Uiso 1 1 calc R U
C91 C 0.71634(18) 0.2979(2) 0.1063(3) 0.0499(17) Uani 1 1 d . .
H19 H 0.7137 0.3259 0.0901 0.075 Uiso 1 1 calc R U
H20 H 0.6891 0.2857 0.1110 0.075 Uiso 1 1 calc R U
H21 H 0.7325 0.2816 0.0759 0.075 Uiso 1 1 calc R U
C92 C 0.60362(18) 0.30272(19) 0.2262(3) 0.0403(15) Uani 1 1 d . .
C93 C 0.85504(16) 0.34667(16) 0.1626(2) 0.0303(13) Uani 1 1 d . .
C94 C 0.39846(14) 0.14175(14) 0.0026(2) 0.0277(12) Uani 1 1 d . .
F4 F 0.59097(8) 0.15258(10) 0.00803(15) 0.0507(8) Uani 1 1 d . .
B2 B 0.55849(18) 0.1797(2) 0.0070(3) 0.0356(16) Uani 1 1 d . .
C95 C 0.64724(16) 0.24307(16) -0.1790(3) 0.0343(14) Uani 1 1 d . .
H79 H 0.6713 0.2563 -0.1937 0.041 Uiso 1 1 calc R U
C96 C 0.39612(16) 0.05678(16) -0.0032(3) 0.0387(14) Uani 1 1 d . .
H67 H 0.3952 0.0278 -0.0053 0.046 Uiso 1 1 calc R U
C97 C 0.86320(18) 0.11065(18) 0.0451(3) 0.0510(17) Uani 1 1 d . .
H52 H 0.8695 0.1214 0.0880 0.077 Uiso 1 1 calc R U
H53 H 0.8655 0.1327 0.0134 0.077 Uiso 1 1 calc R U
H54 H 0.8825 0.0888 0.0344 0.077 Uiso 1 1 calc R U
C98 C 0.69947(17) 0.40769(16) -0.3814(3) 0.0399(15) Uani 1 1 d . .
H37 H 0.7004 0.4087 -0.4284 0.060 Uiso 1 1 calc R U
H38 H 0.6939 0.3796 -0.3674 0.060 Uiso 1 1 calc R U
H39 H 0.7258 0.4166 -0.3640 0.060 Uiso 1 1 calc R U
C99 C 0.78588(18) 0.11948(16) 0.0318(3) 0.0377(15) Uani 1 1 d . .
C100 C 0.64702(18) 0.39814(17) 0.2645(3) 0.0396(15) Uani 1 1 d . .
N3 N 0.71041(14) 0.37043(14) 0.2191(2) 0.0315(11) Uani 1 1 d D U
H138 H 0.7001(13) 0.3461(9) 0.215(2) 0.016(12) Uiso 1 1 d D U
C102 C 0.5952(3) 0.4584(3) 0.1958(3) 0.097(3) Uani 1 1 d . .
H40 H 0.6215 0.4536 0.1745 0.146 Uiso 1 1 calc R U
H41 H 0.5836 0.4843 0.1807 0.146 Uiso 1 1 calc R U
H42 H 0.5764 0.4360 0.1857 0.146 Uiso 1 1 calc R U
C103 C 0.7005(3) 0.0326(2) 0.8644(5) 0.093(3) Uani 1 1 d . .
H88 H 0.6936 0.0267 0.9102 0.112 Uiso 1 1 calc R U
C104 C 0.47237(17) 0.05081(18) -0.0049(4) 0.0594(17) Uani 1 1 d . .
H55 H 0.4904 0.0617 -0.0384 0.089 Uiso 1 1 calc R U
H56 H 0.4654 0.0224 -0.0148 0.089 Uiso 1 1 calc R U
H57 H 0.4864 0.0520 0.0367 0.089 Uiso 1 1 calc R U
C105 C 0.5203(2) 0.2797(3) 0.1239(4) 0.082(3) Uani 1 1 d . .
H22 H 0.5385 0.3032 0.1174 0.124 Uiso 1 1 calc R U
H23 H 0.4921 0.2894 0.1292 0.124 Uiso 1 1 calc R U
H24 H 0.5219 0.2616 0.0865 0.124 Uiso 1 1 calc R U
C106 C 0.7672(3) -0.0072(2) 0.0808(5) 0.119(4) Uani 1 1 d . .
H58 H 0.7413 -0.0092 0.1042 0.179 Uiso 1 1 calc R U
H59 H 0.7896 -0.0165 0.1085 0.179 Uiso 1 1 calc R U
H60 H 0.7660 -0.0244 0.0423 0.179 Uiso 1 1 calc R U
C107 C 0.7292(3) 0.0692(2) 0.8663(4) 0.093(3) Uani 1 1 d . .
H89 H 0.7378 0.0761 0.8225 0.139 Uiso 1 1 calc R U
H90 H 0.7532 0.0626 0.8923 0.139 Uiso 1 1 calc R U
H91 H 0.7149 0.0927 0.8852 0.139 Uiso 1 1 calc R U
N4 N 0.53179(12) 0.17198(13) -0.0548(2) 0.0288(11) Uani 1 1 d . .
C108 C 0.7231(3) -0.0039(2) 0.8413(4) 0.083(2) Uani 1 1 d . .
H92 H 0.7051 -0.0278 0.8427 0.124 Uiso 1 1 calc R U
H93 H 0.7469 -0.0086 0.8688 0.124 Uiso 1 1 calc R U
H94 H 0.7322 0.0007 0.7970 0.124 Uiso 1 1 calc R U
N5 N 0.52999(12) 0.17061(13) 0.0657(2) 0.0303(11) Uani 1 1 d . .
N6 N 0.80506(12) 0.22337(12) -0.04653(19) 0.0278(11) Uani 1 1 d . .
N7 N 0.80423(12) 0.23025(12) 0.07251(19) 0.0281(11) Uani 1 1 d . .
N8 N 0.64266(13) 0.32612(13) -0.2157(2) 0.0297(11) Uani 1 1 d . .
O7 O 0.5747(5) 0.0199(3) 0.2027(5) 0.219(6) Uani 1 1 d . .
C111 C 0.5977(6) 0.0306(5) 0.1469(6) 0.166(6) Uani 1 1 d . .
H102 H 0.5984 0.0064 0.1175 0.199 Uiso 1 1 calc R U
C112 C 0.5581(4) -0.0137(4) 0.2985(7) 0.159(5) Uani 1 1 d . .
H103 H 0.5745 0.0078 0.3188 0.238 Uiso 1 1 calc R U
H104 H 0.5658 -0.0403 0.3162 0.238 Uiso 1 1 calc R U
H105 H 0.5291 -0.0086 0.3068 0.238 Uiso 1 1 calc R U
C113 C 0.5494(4) -0.0474(4) 0.1931(8) 0.183(6) Uani 1 1 d . .
H106 H 0.5515 -0.0434 0.1465 0.274 Uiso 1 1 calc R U
H107 H 0.5206 -0.0506 0.2051 0.274 Uiso 1 1 calc R U
H108 H 0.5646 -0.0720 0.2053 0.274 Uiso 1 1 calc R U
C114 C 0.5711(4) 0.0643(4) 0.1152(6) 0.170(6) Uani 1 1 d . .
H109 H 0.5440 0.0533 0.1054 0.255 Uiso 1 1 calc R U
H110 H 0.5842 0.0736 0.0755 0.255 Uiso 1 1 calc R U
H111 H 0.5683 0.0875 0.1448 0.255 Uiso 1 1 calc R U
C115 C 0.5660(6) -0.0135(5) 0.2248(9) 0.230(11) Uani 1 1 d . .
H112 H 0.5946 -0.0241 0.2270 0.276 Uiso 1 1 calc R U
C116 C 0.6093(4) 0.0542(4) 0.9127(6) 0.161(5) Uani 1 1 d . .
H95 H 0.5952 0.0283 0.9053 0.241 Uiso 1 1 calc R U
H96 H 0.5891 0.0761 0.9181 0.241 Uiso 1 1 calc R U
H97 H 0.6261 0.0522 0.9516 0.241 Uiso 1 1 calc R U
C117 C 0.6418(6) 0.0427(8) 0.1628(11) 0.314(15) Uani 1 1 d . .
H140 H 0.6563 0.0497 0.1231 0.471 Uiso 1 1 calc R U
H141 H 0.6417 0.0663 0.1917 0.471 Uiso 1 1 calc R U
H142 H 0.6556 0.0197 0.1838 0.471 Uiso 1 1 calc R U
C118 C 0.6359(3) 0.0637(3) 0.8567(5) 0.113(3) Uani 1 1 d . .
H98 H 0.6519 0.0880 0.8712 0.136 Uiso 1 1 calc R U
C119 C 0.6136(4) 0.0786(4) 0.8001(5) 0.135(4) Uani 1 1 d . .
H99 H 0.6331 0.0878 0.7675 0.203 Uiso 1 1 calc R U
H100 H 0.5960 0.1016 0.8127 0.203 Uiso 1 1 calc R U
H101 H 0.5967 0.0566 0.7826 0.203 Uiso 1 1 calc R U

loop_
_atom_site_aniso_label
_atom_site_aniso_U_11
_atom_site_aniso_U_22
_atom_site_aniso_U_33
_atom_site_aniso_U_23
_atom_site_aniso_U_13
_atom_site_aniso_U_12
N1 0.031(3) 0.043(3) 0.034(3) -0.008(2) -0.003(2) 0.000(3)
C1 0.028(3) 0.030(3) 0.038(4) 0.001(3) -0.003(2) 0.002(3)
C2 0.021(3) 0.047(4) 0.035(3) 0.002(3) 0.000(3) 0.001(3)
C3 0.032(4) 0.056(4) 0.055(4) -0.013(3) -0.008(3) 0.004(3)
C4 0.034(3) 0.031(3) 0.031(3) 0.000(3) 0.001(3) 0.004(3)
C5 0.020(3) 0.033(3) 0.031(3) 0.002(3) 0.005(3) -0.006(2)
C6 0.031(3) 0.043(4) 0.036(4) -0.007(3) 0.002(3) -0.001(3)
C7 0.024(3) 0.041(4) 0.021(3) -0.006(3) 0.005(2) -0.010(3)
C8 0.039(4) 0.029(3) 0.023(3) 0.000(2) -0.004(3) -0.001(3)
C9 0.026(3) 0.038(3) 0.035(4) 0.002(3) -0.003(3) -0.004(3)
C10 0.028(3) 0.067(5) 0.056(4) -0.011(4) 0.003(3) -0.004(3)
C11 0.034(4) 0.037(3) 0.039(3) 0.010(3) 0.004(3) -0.002(3)
C12 0.087(5) 0.044(4) 0.057(4) -0.001(3) -0.010(4) 0.023(4)
C13 0.048(4) 0.026(3) 0.047(4) -0.002(3) 0.004(3) 0.002(3)
C14 0.030(4) 0.058(4) 0.093(5) 0.038(4) 0.002(3) 0.008(3)
C15 0.040(4) 0.038(4) 0.041(4) 0.005(3) 0.001(3) 0.005(3)
C16 0.039(4) 0.027(3) 0.027(3) -0.003(2) -0.001(3) -0.008(3)
C17 0.041(4) 0.029(4) 0.047(4) 0.002(3) 0.005(3) -0.004(3)
C18 0.038(4) 0.053(4) 0.046(4) -0.010(3) -0.001(3) 0.002(3)
C19 0.040(4) 0.031(4) 0.062(5) -0.010(3) 0.007(3) 0.003(3)
C20 0.034(3) 0.047(4) 0.039(4) -0.003(3) 0.007(3) -0.003(3)
C21 0.046(4) 0.028(3) 0.026(3) -0.005(3) 0.003(3) -0.002(3)
C22 0.032(4) 0.031(4) 0.025(3) 0.001(2) 0.000(2) 0.001(3)
C23 0.031(4) 0.037(4) 0.032(3) -0.001(3) 0.003(3) 0.004(3)
C24 0.072(5) 0.041(4) 0.046(4) -0.004(3) -0.002(3) 0.014(3)
C25 0.044(4) 0.040(4) 0.071(5) -0.007(3) -0.001(3) 0.011(3)
C26 0.038(3) 0.042(4) 0.025(3) 0.000(3) 0.006(3) -0.009(3)
C27 0.051(4) 0.035(4) 0.044(4) -0.013(3) 0.001(3) 0.005(3)
C28 0.029(3) 0.032(3) 0.025(3) 0.002(3) 0.000(2) -0.001(2)
C29 0.040(4) 0.037(4) 0.021(3) 0.003(3) -0.002(3) -0.008(3)
C30 0.059(4) 0.027(3) 0.035(3) 0.003(3) -0.007(3) -0.004(3)
C31 0.039(3) 0.025(3) 0.033(4) -0.001(3) -0.005(3) -0.002(3)
C32 0.042(3) 0.026(3) 0.036(4) -0.002(3) -0.005(3) -0.003(3)
C33 0.045(4) 0.033(4) 0.048(4) 0.002(3) -0.002(3) 0.000(3)
F1 0.0332(18) 0.0367(16) 0.0320(17) -0.0003(14) -0.0023(14) -0.0058(13)
O1 0.032(2) 0.039(2) 0.028(2) 0.0006(16) 0.0006(16) -0.0031(18)
C34 0.023(3) 0.023(3) 0.037(4) -0.002(3) 0.000(3) 0.004(2)
O2 0.026(2) 0.044(2) 0.040(2) 0.0029(19) 0.0035(18) 0.0032(18)
C35 0.033(3) 0.047(4) 0.035(4) 0.005(3) -0.005(3) -0.012(3)
C36 0.048(4) 0.030(3) 0.041(4) -0.002(3) 0.001(3) -0.003(3)
C37 0.063(5) 0.034(4) 0.080(5) 0.000(3) -0.028(4) -0.002(3)
C38 0.033(4) 0.047(4) 0.036(3) -0.006(3) 0.001(3) 0.002(3)
C39 0.038(4) 0.089(5) 0.096(6) -0.046(5) -0.013(4) 0.012(4)
C40 0.028(3) 0.033(3) 0.026(3) 0.001(3) -0.003(2) 0.004(3)
C41 0.058(5) 0.090(6) 0.056(4) -0.016(4) 0.001(4) 0.026(4)
C42 0.081(6) 0.038(4) 0.089(6) 0.020(4) -0.043(4) -0.013(4)
C43 0.049(4) 0.031(3) 0.038(3) 0.004(3) -0.004(3) 0.001(3)
C44 0.049(4) 0.058(4) 0.054(5) -0.002(4) -0.004(3) 0.013(4)
C45 0.025(3) 0.044(4) 0.028(3) 0.000(3) 0.001(3) 0.001(3)
C46 0.039(4) 0.060(5) 0.061(4) -0.020(4) 0.006(3) 0.002(3)
C47 0.040(4) 0.070(5) 0.038(4) 0.009(3) -0.002(3) -0.010(3)
C48 0.034(4) 0.034(3) 0.020(3) 0.002(2) -0.002(2) 0.000(3)
C49 0.039(4) 0.066(4) 0.042(4) 0.006(3) 0.003(3) -0.016(3)
C50 0.036(4) 0.023(3) 0.024(3) 0.000(2) -0.004(2) 0.000(3)
O3 0.111(5) 0.101(5) 0.184(7) -0.040(5) -0.020(5) 0.038(4)
C51 0.043(4) 0.031(4) 0.057(5) -0.007(3) -0.002(3) 0.002(3)
C52 0.066(5) 0.042(4) 0.090(5) 0.012(4) -0.031(4) -0.027(4)
C53 0.038(3) 0.064(4) 0.050(4) -0.003(4) 0.006(3) -0.022(3)
C54 0.035(3) 0.060(4) 0.029(3) -0.005(3) 0.004(3) -0.003(3)
C55 0.027(3) 0.034(3) 0.037(4) -0.011(3) -0.002(3) 0.002(3)
C56 0.027(3) 0.044(4) 0.049(4) 0.010(3) 0.003(3) -0.004(3)
C57 0.028(3) 0.044(4) 0.025(3) -0.005(3) -0.001(2) 0.003(3)
C58 0.040(4) 0.034(4) 0.041(4) 0.001(3) -0.006(3) -0.011(3)
C59 0.033(4) 0.047(4) 0.025(3) 0.004(3) 0.001(3) 0.000(3)
C60 0.040(4) 0.034(4) 0.044(4) -0.004(3) 0.000(3) 0.009(3)
C61 0.022(3) 0.036(3) 0.039(4) 0.003(3) -0.003(3) -0.001(3)
C62 0.039(4) 0.033(4) 0.025(3) -0.001(3) -0.002(3) 0.001(3)
C63 0.036(4) 0.034(4) 0.024(3) -0.004(3) -0.004(3) -0.006(3)
C64 0.048(4) 0.053(4) 0.089(5) -0.023(4) -0.001(4) 0.012(3)
C65 0.040(4) 0.077(5) 0.067(5) 0.003(4) -0.007(3) -0.014(4)
B1 0.040(4) 0.025(4) 0.031(4) 0.003(3) -0.002(3) -0.004(3)
C66 0.031(4) 0.049(4) 0.027(3) -0.002(3) -0.002(3) 0.001(3)
C67 0.043(4) 0.041(4) 0.038(3) -0.007(3) 0.007(3) -0.003(3)
C68 0.029(3) 0.030(3) 0.041(3) -0.004(3) 0.005(3) -0.002(3)
C69 0.033(3) 0.028(3) 0.031(3) 0.003(3) 0.004(3) 0.003(2)
C70 0.063(4) 0.057(4) 0.060(5) -0.009(3) 0.019(4) 0.008(4)
C71 0.040(4) 0.033(3) 0.028(3) 0.000(3) 0.000(3) 0.012(3)
C72 0.032(4) 0.038(4) 0.018(3) 0.006(3) -0.003(2) -0.007(3)
C73 0.023(3) 0.041(4) 0.028(3) -0.004(3) 0.006(2) -0.006(3)
C74 0.026(3) 0.038(4) 0.031(4) 0.003(3) 0.001(3) -0.005(3)
C75 0.025(3) 0.031(3) 0.026(3) -0.005(3) 0.001(2) 0.003(2)
C76 0.028(3) 0.038(4) 0.032(3) 0.000(3) 0.002(3) -0.003(3)
C77 0.034(4) 0.054(4) 0.036(3) -0.011(3) -0.002(3) -0.002(3)
C78 0.038(4) 0.075(5) 0.029(3) 0.004(3) 0.004(3) -0.004(3)
C79 0.048(4) 0.046(4) 0.045(4) 0.003(3) -0.021(3) -0.007(3)
C80 0.044(4) 0.041(4) 0.021(3) 0.000(3) 0.001(3) -0.013(3)
O4 0.033(2) 0.032(2) 0.035(2) -0.0034(17) -0.0015(18) -0.0022(17)
O5 0.031(2) 0.053(3) 0.049(3) -0.003(2) -0.001(2) 0.0007(19)
F2 0.0477(17) 0.0281(16) 0.0272(16) 0.0000(14) 0.0001(15) 0.0007(14)
F3 0.054(2) 0.056(2) 0.0422(19) -0.0035(17) 0.0023(17) -0.0268(17)
C81 0.029(3) 0.014(3) 0.040(4) -0.001(3) -0.003(3) 0.003(2)
C82 0.038(4) 0.038(4) 0.039(4) 0.006(3) 0.001(3) -0.006(3)
C83 0.060(4) 0.026(4) 0.041(4) -0.007(3) -0.016(3) 0.004(3)
C84 0.033(4) 0.053(4) 0.022(3) -0.004(3) -0.001(3) -0.008(3)
C85 0.033(4) 0.056(4) 0.025(3) -0.003(3) 0.001(3) -0.004(3)
C86 0.032(3) 0.028(3) 0.030(3) 0.001(3) 0.000(3) 0.003(3)
N2 0.041(3) 0.028(3) 0.028(3) 0.001(2) -0.001(2) -0.006(3)
C87 0.034(3) 0.043(4) 0.048(4) -0.001(3) 0.000(3) -0.002(3)
C88 0.027(3) 0.037(3) 0.017(3) -0.003(2) 0.000(2) -0.002(3)
C89 0.054(4) 0.026(3) 0.049(4) -0.004(3) -0.015(3) 0.001(3)
C90 0.029(3) 0.029(3) 0.029(3) 0.010(3) -0.003(2) -0.001(2)
C91 0.049(4) 0.068(5) 0.032(4) -0.009(3) -0.011(3) -0.002(3)
C92 0.041(4) 0.052(4) 0.029(3) -0.005(3) -0.002(3) 0.001(3)
C93 0.037(4) 0.031(3) 0.023(3) 0.002(2) -0.001(3) -0.003(3)
C94 0.026(3) 0.033(3) 0.024(3) -0.002(3) 0.003(3) -0.005(3)
F4 0.0299(17) 0.082(2) 0.0401(19) 0.0007(18) -0.0014(16) 0.0098(17)
B2 0.028(4) 0.045(4) 0.034(4) -0.006(3) -0.002(3) -0.001(3)
C95 0.025(3) 0.038(4) 0.040(3) 0.008(3) 0.004(3) -0.006(3)
C96 0.049(4) 0.030(3) 0.036(3) 0.000(3) 0.003(3) -0.008(3)
C97 0.044(4) 0.043(4) 0.066(4) -0.005(3) -0.008(3) 0.005(3)
C98 0.045(4) 0.033(3) 0.042(4) 0.003(3) 0.000(3) 0.000(3)
C99 0.046(4) 0.028(3) 0.039(3) -0.006(3) -0.008(3) 0.002(3)
C100 0.048(4) 0.037(4) 0.034(3) -0.001(3) 0.005(3) 0.006(3)
N3 0.035(3) 0.029(3) 0.031(3) 0.000(2) 0.002(2) -0.005(3)
C102 0.127(8) 0.111(7) 0.053(5) -0.007(5) -0.014(5) 0.071(6)
C103 0.117(8) 0.050(5) 0.113(7) 0.000(5) -0.049(6) 0.003(5)
C104 0.046(4) 0.048(4) 0.084(5) 0.006(4) 0.006(4) 0.005(3)
C105 0.066(5) 0.116(7) 0.065(5) 0.012(5) -0.001(4) 0.043(5)
C106 0.122(8) 0.049(5) 0.187(10) 0.039(6) -0.073(7) -0.031(5)
C107 0.125(7) 0.058(5) 0.095(6) -0.012(5) 0.012(6) -0.016(5)
N4 0.023(3) 0.035(3) 0.028(3) 0.003(2) 0.001(2) -0.001(2)
C108 0.096(6) 0.058(5) 0.095(6) 0.001(4) 0.016(5) 0.013(5)
N5 0.023(3) 0.033(3) 0.035(3) 0.000(2) 0.001(2) -0.004(2)
N6 0.033(3) 0.026(3) 0.025(3) -0.003(2) -0.002(2) -0.001(2)
N7 0.030(3) 0.028(3) 0.026(3) -0.002(2) -0.002(2) 0.002(2)
N8 0.031(3) 0.030(3) 0.028(3) 0.001(2) 0.000(2) 0.001(2)
O7 0.384(17) 0.125(8) 0.147(9) 0.001(7) -0.066(10) -0.084(9)
C111 0.233(17) 0.198(15) 0.066(7) 0.025(8) 0.032(9) -0.009(13)
C112 0.128(10) 0.125(10) 0.224(16) 0.017(10) -0.057(10) 0.025(8)
C113 0.172(12) 0.132(11) 0.244(18) -0.080(11) -0.044(12) -0.005(9)
C114 0.181(13) 0.184(13) 0.144(11) 0.020(10) -0.078(10) 0.036(10)
C115 0.36(3) 0.101(10) 0.230(19) -0.091(12) 0.137(18) -0.084(13)
C116 0.142(10) 0.197(13) 0.142(10) 0.096(10) 0.038(9) -0.007(9)
C117 0.148(16) 0.51(4) 0.28(3) 0.14(3) -0.007(17) 0.04(2)
C118 0.089(7) 0.129(9) 0.122(9) 0.004(7) 0.007(6) 0.048(7)
C119 0.162(11) 0.144(10) 0.100(8) -0.020(7) -0.016(8) 0.023(8)

loop_
_atom_type_symbol
_atom_type_description
_atom_type_scat_dispersion_real
_atom_type_scat_dispersion_imag
_atom_type_scat_source
C C 0.0033 0.0016 'International Tables Vol C Tables 4.2.6.8 and 6.1.1.4'
H H 0.0000 0.0000 'International Tables Vol C Tables 4.2.6.8 and 6.1.1.4'
N N 0.0061 0.0033 'International Tables Vol C Tables 4.2.6.8 and 6.1.1.4'
O O 0.0106 0.0060 'International Tables Vol C Tables 4.2.6.8 and 6.1.1.4'
B B 0.0013 0.0007 'International Tables Vol C Tables 4.2.6.8 and 6.1.1.4'
F F 0.0171 0.0103 'International Tables Vol C Tables 4.2.6.8 and 6.1.1.4'

loop_
_geom_angle_atom_site_label_1
_geom_angle_atom_site_label_2
_geom_angle_atom_site_label_3
_geom_angle
C92 N1 C38 105.7(4)
C81 C1 C34 121.3(5)
C81 C1 C99 117.2(5)
C34 C1 C99 121.5(5)
C66 C2 C85 121.4(5)
C66 C2 O5 118.4(5)
C85 C2 O5 120.2(5)
C77 C3 C18 118.7(5)
C77 C3 C39 120.4(5)
C18 C3 C39 120.9(6)
C21 C4 N8 122.9(5)
C21 C4 C15 128.3(5)
N8 C4 C15 108.8(5)
C68 C5 C94 121.1(4)
C68 C5 C69 119.4(4)
C94 C5 C69 119.5(4)
N5 C6 C54 109.5(5)
N5 C6 C66 122.4(5)
C54 C6 C66 128.1(5)
C88 C7 O1 119.4(5)
C88 C7 C29 121.3(5)
O1 C7 C29 119.2(5)
N2 C8 C30 105.9(5)
N2 C8 C21 124.4(5)
C30 C8 C21 129.6(5)
N4 C9 C47 109.5(5)
N4 C9 C76 124.0(5)
C47 C9 C76 126.5(5)
C46 C10 C92 106.1(5)
C46 C10 H68 126.9
C92 C10 H68 126.9
C56 C11 C76 122.7(5)
C56 C11 H69 118.7
C76 C11 H69 118.7
C89 C12 H25 109.5
C89 C12 H26 109.5
H25 C12 H26 109.5
C89 C12 H27 109.5
H25 C12 H27 109.5
H26 C12 H27 109.5
C17 C13 C71 107.8(5)
C17 C13 H70 126.1
C71 C13 H70 126.1
C56 C14 H1 109.5
C56 C14 H2 109.5
H1 C14 H2 109.5
C56 C14 H3 109.5
H1 C14 H3 109.5
H2 C14 H3 109.5
C82 C15 C4 106.9(5)
C82 C15 H80 126.5
C4 C15 H80 126.5
C93 C16 C50 123.0(5)
C93 C16 H71 118.5
C50 C16 H71 118.5
C13 C17 C62 107.8(5)
C13 C17 H72 126.1
C62 C17 H72 126.1
C66 C18 C3 120.8(6)
C66 C18 H73 119.6
C3 C18 H73 119.6
C25 C19 C27 118.7(5)
C25 C19 C64 120.3(6)
C27 C19 C64 121.0(6)
C54 C20 C74 107.0(5)
C54 C20 H81 126.5
C74 C20 H81 126.5
C4 C21 C8 124.9(5)
C4 C21 C31 118.1(5)
C8 C21 C31 116.8(5)
C48 C22 C93 121.3(5)
C48 C22 H74 119.3
C93 C22 H74 119.3
O2 C23 C73 120.4(5)
O2 C23 C76 119.2(5)
C73 C23 C76 120.4(5)
C33 C24 H28 109.5
C33 C24 H29 109.5
H28 C24 H29 109.5
C33 C24 H30 109.5
H28 C24 H30 109.5
H29 C24 H30 109.5
C19 C25 C44 121.9(6)
C19 C25 H75 119.0
C44 C25 H75 119.0
C45 C26 C96 118.1(5)
C45 C26 C53 120.9(5)
C96 C26 C53 121.0(5)
C19 C27 C33 122.0(6)
C19 C27 H76 119.0
C33 C27 H76 119.0
C90 C28 C40 107.8(5)
C90 C28 H116 126.1
C40 C28 H116 126.1
C80 C29 C7 116.9(5)
C80 C29 C63 118.5(5)
C7 C29 C63 124.6(5)
C58 C30 C8 108.8(5)
C58 C30 H82 125.6
C8 C30 H82 125.6
C36 C31 C32 119.9(5)
C36 C31 C21 121.7(5)
C32 C31 C21 118.3(5)
C43 C32 C31 117.8(5)
C43 C32 C98 120.0(5)
C31 C32 C98 122.2(5)
C60 C33 C27 118.3(5)
C60 C33 C24 121.1(5)
C27 C33 C24 120.7(5)
C7 O1 C78 113.8(4)
C1 C34 N6 119.6(4)
C1 C34 C55 132.6(5)
N6 C34 C55 107.7(4)
C23 O2 C41 113.8(4)
C47 C35 C61 107.1(5)
C47 C35 H83 126.4
C61 C35 H83 126.4
C51 C36 C31 119.6(5)
C51 C36 C70 119.4(5)
C31 C36 C70 121.0(5)
C42 C37 C83 122.0(6)
C42 C37 H117 119.0
C83 C37 H117 119.0
C100 C38 N1 125.8(5)
C100 C38 C46 124.9(5)
N1 C38 C46 109.3(5)
C3 C39 H4 109.5
C3 C39 H5 109.5
H4 C39 H5 109.5
C3 C39 H6 109.5
H4 C39 H6 109.5
H5 C39 H6 109.5
N7 C40 C28 108.7(4)
N7 C40 C48 124.0(4)
C28 C40 C48 127.3(5)
O2 C41 H7 109.5
O2 C41 H8 109.5
H7 C41 H8 109.5
O2 C41 H9 109.5
H7 C41 H9 109.5
H8 C41 H9 109.5
C37 C42 C52 118.6(6)
C37 C42 C106 121.5(7)
C52 C42 C106 119.8(7)
C89 C43 C32 122.4(6)
C89 C43 H61 118.8
C32 C43 H61 118.8
C60 C44 C25 118.4(6)
C60 C44 C102 121.7(6)
C25 C44 C102 119.8(6)
C26 C45 C94 121.9(5)
C26 C45 H62 119.0
C94 C45 H62 119.0
C10 C46 C38 106.8(5)
C10 C46 H77 126.6
C38 C46 H77 126.6
C35 C47 C9 107.4(5)
C35 C47 H84 126.3
C9 C47 H84 126.3
C22 C48 C72 119.6(5)
C22 C48 C40 121.4(5)
C72 C48 C40 119.0(5)
C84 C49 H10 109.5
C84 C49 H11 109.5
H10 C49 H11 109.5
C84 C49 H12 109.5
H10 C49 H12 109.5
H11 C49 H12 109.5
C72 C50 C16 116.9(5)
C72 C50 C62 124.0(5)
C16 C50 C62 119.1(5)
C103 O3 C118 121.9(9)
C36 C51 C89 122.2(6)
C36 C51 H63 118.9
C89 C51 H63 118.9
C79 C52 C42 122.0(6)
C79 C52 H64 119.0
C42 C52 H64 119.0
C26 C53 H43 109.5
C26 C53 H44 109.5
H43 C53 H44 109.5
C26 C53 H45 109.5
H43 C53 H45 109.5
H44 C53 H45 109.5
C20 C54 C6 108.0(5)
C20 C54 H85 126.0
C6 C54 H85 126.0
C57 C55 C34 107.6(5)
C57 C55 H118 126.2
C34 C55 H118 126.2
C11 C56 C95 117.7(5)
C11 C56 C14 122.1(5)
C95 C56 C14 120.2(5)
C55 C57 C75 108.0(5)
C55 C57 H119 126.0
C75 C57 H119 126.0
C30 C58 C63 107.8(5)
C30 C58 H86 126.1
C63 C58 H86 126.1
C88 C59 C84 121.3(5)
C88 C59 H65 119.4
C84 C59 H65 119.4
C44 C60 C33 120.6(5)
C44 C60 C100 121.3(5)
C33 C60 C100 118.0(5)
C69 C61 N4 122.1(5)
C69 C61 C35 129.6(5)
N4 C61 C35 108.0(5)
N3 C62 C17 107.0(5)
N3 C62 C50 123.9(5)
C17 C62 C50 128.8(5)
N2 C63 C58 106.9(5)
N2 C63 C29 124.3(5)
C58 C63 C29 128.6(5)
C19 C64 H31 109.5
C19 C64 H32 109.5
H31 C64 H32 109.5
C19 C64 H33 109.5
H31 C64 H33 109.5
H32 C64 H33 109.5
C79 C65 H46 109.5
C79 C65 H47 109.5
H46 C65 H47 109.5
C79 C65 H48 109.5
H46 C65 H48 109.5
H47 C65 H48 109.5
F2 B1 F1 110.4(4)
F2 B1 N6 111.3(4)
F1 B1 N6 109.4(4)
F2 B1 N7 109.8(4)
F1 B1 N7 110.1(4)
N6 B1 N7 105.6(4)
C18 C66 C2 119.5(5)
C18 C66 C6 120.7(5)
C2 C66 C6 119.7(5)
C93 C67 H13 109.5
C93 C67 H14 109.5
H13 C67 H14 109.5
C93 C67 H15 109.5
H13 C67 H15 109.5
H14 C67 H15 109.5
C96 C68 C5 118.4(4)
C96 C68 C104 119.6(5)
C5 C68 C104 122.1(4)
C74 C69 C61 120.5(4)
C74 C69 C5 120.0(5)
C61 C69 C5 119.4(5)
C36 C70 H34 109.5
C36 C70 H35 109.5
H34 C70 H35 109.5
C36 C70 H36 109.5
H34 C70 H36 109.5
H35 C70 H36 109.5
N3 C71 C13 107.2(5)
N3 C71 C100 123.4(5)
C13 C71 C100 129.4(5)
O4 C72 C50 119.3(5)
O4 C72 C48 119.8(5)
C50 C72 C48 120.9(5)
C95 C73 C23 118.6(5)
C95 C73 C86 118.2(5)
C23 C73 C86 123.2(5)
N5 C74 C69 121.4(5)
N5 C74 C20 108.3(5)
C69 C74 C20 130.1(5)
N6 C75 C57 108.9(4)
N6 C75 C88 121.5(4)
C57 C75 C88 129.6(5)
C11 C76 C23 117.9(5)
C11 C76 C9 121.8(5)
C23 C76 C9 120.3(5)
C3 C77 C85 122.9(5)
C3 C77 H78 118.6
C85 C77 H78 118.6
O1 C78 H16 109.5
O1 C78 H17 109.5
H16 C78 H17 109.5
O1 C78 H18 109.5
H16 C78 H18 109.5
H17 C78 H18 109.5
C99 C79 C52 118.0(6)
C99 C79 C65 121.5(5)
C52 C79 C65 120.5(6)
C84 C80 C29 123.1(5)
C84 C80 H66 118.4
C29 C80 H66 118.4
C72 O4 C91 113.5(4)
C2 O5 C105 116.0(5)
N7 C81 C1 121.4(5)
N7 C81 C90 107.8(4)
C1 C81 C90 130.4(5)
C15 C82 C86 106.5(5)
C15 C82 H87 126.7
C86 C82 H87 126.7
C37 C83 C99 118.5(6)
C37 C83 C97 120.0(5)
C99 C83 C97 121.5(5)
C80 C84 C59 118.0(5)
C80 C84 C49 120.6(5)
C59 C84 C49 121.5(5)
C2 C85 C77 116.7(5)
C2 C85 C92 124.0(5)
C77 C85 C92 119.3(5)
N8 C86 C82 112.1(5)
N8 C86 C73 118.9(5)
C82 C86 C73 128.9(5)
C63 N2 C8 110.6(5)
C63 N2 H139 124(3)
C8 N2 H139 125(3)
C94 C87 H49 109.5
C94 C87 H50 109.5
H49 C87 H50 109.5
C94 C87 H51 109.5
H49 C87 H51 109.5
H50 C87 H51 109.5
C7 C88 C59 119.5(5)
C7 C88 C75 121.9(5)
C59 C88 C75 118.6(5)
C51 C89 C43 118.1(5)
C51 C89 C12 121.7(6)
C43 C89 C12 120.2(6)
C28 C90 C81 107.3(4)
C28 C90 H120 126.4
C81 C90 H120 126.4
O4 C91 H19 109.5
O4 C91 H20 109.5
H19 C91 H20 109.5
O4 C91 H21 109.5
H19 C91 H21 109.5
H20 C91 H21 109.5
N1 C92 C10 112.1(5)
N1 C92 C85 122.0(5)
C10 C92 C85 125.8(6)
C16 C93 C22 118.2(5)
C16 C93 C67 119.9(5)
C22 C93 C67 121.9(5)
C45 C94 C5 118.2(4)
C45 C94 C87 119.8(4)
C5 C94 C87 122.0(4)
F3 B2 F4 111.7(4)
F3 B2 N5 110.8(5)
F4 B2 N5 108.8(5)
F3 B2 N4 109.6(5)
F4 B2 N4 109.6(4)
N5 B2 N4 106.1(4)
C73 C95 C56 122.6(5)
C73 C95 H79 118.7
C56 C95 H79 118.7
C68 C96 C26 122.3(5)
C68 C96 H67 118.8
C26 C96 H67 118.8
C83 C97 H52 109.5
C83 C97 H53 109.5
H52 C97 H53 109.5
C83 C97 H54 109.5
H52 C97 H54 109.5
H53 C97 H54 109.5
C32 C98 H37 109.5
C32 C98 H38 109.5
H37 C98 H38 109.5
C32 C98 H39 109.5
H37 C98 H39 109.5
H38 C98 H39 109.5
C79 C99 C83 120.9(5)
C79 C99 C1 121.3(5)
C83 C99 C1 117.7(5)
C38 C100 C71 124.4(5)
C38 C100 C60 116.8(5)
C71 C100 C60 118.7(5)
C62 N3 C71 110.3(5)
C62 N3 H138 128(3)
C71 N3 H138 121(3)
C44 C102 H40 109.5
C44 C102 H41 109.5
H40 C102 H41 109.5
C44 C102 H42 109.5
H40 C102 H42 109.5
H41 C102 H42 109.5
O3 C103 C108 111.0(7)
O3 C103 C107 118.6(8)
C108 C103 C107 109.6(8)
O3 C103 H88 105.5
C108 C103 H88 105.5
C107 C103 H88 105.5
C68 C104 H55 109.5
C68 C104 H56 109.5
H55 C104 H56 109.5
C68 C104 H57 109.5
H55 C104 H57 109.5
H56 C104 H57 109.5
O5 C105 H22 109.5
O5 C105 H23 109.5
H22 C105 H23 109.5
O5 C105 H24 109.5
H22 C105 H24 109.5
H23 C105 H24 109.5
C42 C106 H58 109.5
C42 C106 H59 109.5
H58 C106 H59 109.5
C42 C106 H60 109.5
H58 C106 H60 109.5
H59 C106 H60 109.5
C103 C107 H89 109.5
C103 C107 H90 109.5
H89 C107 H90 109.5
C103 C107 H91 109.5
H89 C107 H91 109.5
H90 C107 H91 109.5
C9 N4 C61 107.9(4)
C9 N4 B2 128.7(4)
C61 N4 B2 123.4(4)
C103 C108 H92 109.5
C103 C108 H93 109.5
H92 C108 H93 109.5
C103 C108 H94 109.5
H92 C108 H94 109.5
H93 C108 H94 109.5
C6 N5 C74 107.1(4)
C6 N5 B2 128.0(4)
C74 N5 B2 124.8(4)
C75 N6 C34 107.8(4)
C75 N6 B1 127.0(4)
C34 N6 B1 124.4(4)
C40 N7 C81 108.3(4)
C40 N7 B1 127.7(4)
C81 N7 B1 123.7(4)
C86 N8 C4 105.6(4)
C115 O7 C111 130.6(14)
O7 C111 C117 112.5(13)
O7 C111 C114 103.0(13)
C117 C111 C114 115.9(15)
O7 C111 H102 108.4
C117 C111 H102 108.4
C114 C111 H102 108.4
C115 C112 H103 109.5
C115 C112 H104 109.5
H103 C112 H104 109.5
C115 C112 H105 109.5
H103 C112 H105 109.5
H104 C112 H105 109.5
C115 C113 H106 109.5
C115 C113 H107 109.5
H106 C113 H107 109.5
C115 C113 H108 109.5
H106 C113 H108 109.5
H107 C113 H108 109.5
C111 C114 H109 109.5
C111 C114 H110 109.5
H109 C114 H110 109.5
C111 C114 H111 109.5
H109 C114 H111 109.5
H110 C114 H111 109.5
O7 C115 C113 128.6(19)
O7 C115 C112 114.5(12)
C113 C115 C112 113.4(14)
O7 C115 H112 96.2
C113 C115 H112 96.2
C112 C115 H112 96.2
C118 C116 H95 109.5
C118 C116 H96 109.5
H95 C116 H96 109.5
C118 C116 H97 109.5
H95 C116 H97 109.5
H96 C116 H97 109.5
C111 C117 H140 109.5
C111 C117 H141 109.5
H140 C117 H141 109.5
C111 C117 H142 109.5
H140 C117 H142 109.5
H141 C117 H142 109.5
O3 C118 C119 108.0(9)
O3 C118 C116 121.8(10)
C119 C118 C116 113.9(9)
O3 C118 H98 103.6
C119 C118 H98 103.6
C116 C118 H98 103.6
C118 C119 H99 109.5
C118 C119 H100 109.5
H99 C119 H100 109.5
C118 C119 H101 109.5
H99 C119 H101 109.5
H100 C119 H101 109.5

loop_
_geom_bond_atom_site_label_1
_geom_bond_atom_site_label_2
_geom_bond_distance
N1 C92 1.323(7)
N1 C38 1.405(7)
C1 C81 1.389(7)
C1 C34 1.402(7)
C1 C99 1.510(7)
C2 C66 1.390(8)
C2 C85 1.392(8)
C2 O5 1.398(6)
C3 C77 1.366(8)
C3 C18 1.388(8)
C3 C39 1.524(8)
C4 C21 1.378(7)
C4 N8 1.407(7)
C4 C15 1.446(8)
C5 C68 1.398(7)
C5 C94 1.406(6)
C5 C69 1.503(7)
C6 N5 1.364(7)
C6 C54 1.389(8)
C6 C66 1.499(8)
C7 C88 1.381(7)
C7 O1 1.397(6)
C7 C29 1.404(7)
C8 N2 1.383(7)
C8 C30 1.394(7)
C8 C21 1.427(8)
C9 N4 1.344(7)
C9 C47 1.415(8)
C9 C76 1.470(8)
C10 C46 1.353(9)
C10 C92 1.455(8)
C10 H68 0.9500
C11 C56 1.376(8)
C11 C76 1.393(7)
C11 H69 0.9500
C12 C89 1.518(8)
C12 H25 0.9800
C12 H26 0.9800
C12 H27 0.9800
C13 C17 1.386(8)
C13 C71 1.394(8)
C13 H70 0.9500
C14 C56 1.519(8)
C14 H1 0.9800
C14 H2 0.9800
C14 H3 0.9800
C15 C82 1.351(8)
C15 H80 0.9500
C16 C93 1.374(7)
C16 C50 1.413(7)
C16 H71 0.9500
C17 C62 1.401(7)
C17 H72 0.9500
C18 C66 1.383(8)
C18 H73 0.9500
C19 C25 1.370(9)
C19 C27 1.372(8)
C19 C64 1.529(8)
C20 C54 1.372(8)
C20 C74 1.411(8)
C20 H81 0.9500
C21 C31 1.503(7)
C22 C48 1.385(7)
C22 C93 1.385(7)
C22 H74 0.9500
C23 O2 1.387(6)
C23 C73 1.399(7)
C23 C76 1.415(8)
C24 C33 1.516(8)
C24 H28 0.9800
C24 H29 0.9800
C24 H30 0.9800
C25 C44 1.409(9)
C25 H75 0.9500
C26 C45 1.390(7)
C26 C96 1.392(7)
C26 C53 1.507(7)
C27 C33 1.410(8)
C27 H76 0.9500
C28 C90 1.369(7)
C28 C40 1.408(7)
C28 H116 0.9500
C29 C80 1.402(8)
C29 C63 1.476(8)
C30 C58 1.380(8)
C30 H82 0.9500
C31 C36 1.394(8)
C31 C32 1.415(8)
C32 C43 1.399(7)
C32 C98 1.502(8)
C33 C60 1.396(8)
F1 B1 1.389(7)
O1 C78 1.465(6)
C34 N6 1.403(6)
C34 C55 1.403(7)
O2 C41 1.429(7)
C35 C47 1.382(8)
C35 C61 1.413(8)
C35 H83 0.9500
C36 C51 1.376(8)
C36 C70 1.527(9)
C37 C42 1.375(9)
C37 C83 1.385(8)
C37 H117 0.9500
C38 C100 1.388(8)
C38 C46 1.451(8)
C39 H4 0.9800
C39 H5 0.9800
C39 H6 0.9800
C40 N7 1.357(6)
C40 C48 1.480(7)
C41 H7 0.9800
C41 H8 0.9800
C41 H9 0.9800
C42 C52 1.401(10)
C42 C106 1.519(9)
C43 C89 1.383(8)
C43 H61 0.9500
C44 C60 1.396(8)
C44 C102 1.503(10)
C45 C94 1.395(6)
C45 H62 0.9500
C46 H77 0.9500
C47 H84 0.9500
C48 C72 1.399(7)
C49 C84 1.518(8)
C49 H10 0.9800
C49 H11 0.9800
C49 H12 0.9800
C50 C72 1.397(7)
C50 C62 1.474(7)
O3 C103 1.282(10)
O3 C118 1.406(10)
C51 C89 1.379(8)
C51 H63 0.9500
C52 C79 1.396(8)
C52 H64 0.9500
C53 H43 0.9800
C53 H44 0.9800
C53 H45 0.9800
C54 H85 0.9500
C55 C57 1.375(8)
C55 H118 0.9500
C56 C95 1.393(8)
C57 C75 1.401(7)
C57 H119 0.9500
C58 C63 1.400(7)
C58 H86 0.9500
C59 C88 1.383(7)
C59 C84 1.395(8)
C59 H65 0.9500
C60 C100 1.500(8)
C61 C69 1.389(7)
C61 N4 1.402(7)
C62 N3 1.362(7)
C63 N2 1.361(7)
C64 H31 0.9800
C64 H32 0.9800
C64 H33 0.9800
C65 C79 1.517(8)
C65 H46 0.9800
C65 H47 0.9800
C65 H48 0.9800
B1 F2 1.386(6)
B1 N6 1.556(7)
B1 N7 1.567(8)
C67 C93 1.516(8)
C67 H13 0.9800
C67 H14 0.9800
C67 H15 0.9800
C68 C96 1.386(7)
C68 C104 1.509(7)
C69 C74 1.388(7)
C70 H34 0.9800
C70 H35 0.9800
C70 H36 0.9800
C71 N3 1.368(7)
C71 C100 1.418(8)
C72 O4 1.392(6)
C73 C95 1.378(7)
C73 C86 1.484(8)
C74 N5 1.387(7)
C75 N6 1.360(6)
C75 C88 1.490(7)
C77 C85 1.410(8)
C77 H78 0.9500
C78 H16 0.9800
C78 H17 0.9800
C78 H18 0.9800
C79 C99 1.393(8)
C80 C84 1.371(8)
C80 H66 0.9500
O4 C91 1.436(6)
O5 C105 1.409(8)
F3 B2 1.371(7)
C81 N7 1.383(6)
C81 C90 1.415(7)
C82 C86 1.435(8)
C82 H87 0.9500
C83 C99 1.426(8)
C83 C97 1.509(8)
C85 C92 1.467(8)
C86 N8 1.328(6)
N2 H139 0.91(5)
C87 C94 1.500(7)
C87 H49 0.9800
C87 H50 0.9800
C87 H51 0.9800
C90 H120 0.9500
C91 H19 0.9800
C91 H20 0.9800
C91 H21 0.9800
F4 B2 1.384(7)
B2 N5 1.566(8)
B2 N4 1.574(8)
C95 H79 0.9500
C96 H67 0.9500
C97 H52 0.9800
C97 H53 0.9800
C97 H54 0.9800
C98 H37 0.9800
C98 H38 0.9800
C98 H39 0.9800
N3 H138 0.87(3)
C102 H40 0.9800
C102 H41 0.9800
C102 H42 0.9800
C103 C108 1.483(11)
C103 C107 1.521(11)
C103 H88 1.0000
C104 H55 0.9800
C104 H56 0.9800
C104 H57 0.9800
C105 H22 0.9800
C105 H23 0.9800
C105 H24 0.9800
C106 H58 0.9800
C106 H59 0.9800
C106 H60 0.9800
C107 H89 0.9800
C107 H90 0.9800
C107 H91 0.9800
C108 H92 0.9800
C108 H93 0.9800
C108 H94 0.9800
O7 C115 1.219(16)
O7 C111 1.427(15)
C111 C117 1.53(2)
C111 C114 1.553(18)
C111 H102 1.0000
C112 C115 1.555(19)
C112 H103 0.9800
C112 H104 0.9800
C112 H105 0.9800
C113 C115 1.401(16)
C113 H106 0.9800
C113 H107 0.9800
C113 H108 0.9800
C114 H109 0.9800
C114 H110 0.9800
C114 H111 0.9800
C115 H112 1.0000
C116 C118 1.488(13)
C116 H95 0.9800
C116 H96 0.9800
C116 H97 0.9800
C117 H140 0.9800
C117 H141 0.9800
C117 H142 0.9800
C118 C119 1.471(13)
C118 H98 1.0000
C119 H99 0.9800
C119 H100 0.9800
C119 H101 0.9800

loop_
_geom_torsion_atom_site_label_1
_geom_torsion_atom_site_label_2
_geom_torsion_atom_site_label_3
_geom_torsion_atom_site_label_4
_geom_torsion
C21 C4 C15 C82 -179.6(5)
N8 C4 C15 C82 0.6(6)
C71 C13 C17 C62 -0.1(6)
C77 C3 C18 C66 -2.6(9)
C39 C3 C18 C66 177.8(6)
N8 C4 C21 C8 2.2(8)
C15 C4 C21 C8 -177.5(5)
N8 C4 C21 C31 178.5(5)
C15 C4 C21 C31 -1.2(8)
N2 C8 C21 C4 12.5(8)
C30 C8 C21 C4 -172.0(6)
N2 C8 C21 C31 -163.9(5)
C30 C8 C21 C31 11.7(8)
C27 C19 C25 C44 2.3(9)
C64 C19 C25 C44 -176.2(6)
C25 C19 C27 C33 -2.9(9)
C64 C19 C27 C33 175.6(6)
C88 C7 C29 C80 0.3(7)
O1 C7 C29 C80 -177.9(4)
C88 C7 C29 C63 177.7(5)
O1 C7 C29 C63 -0.4(7)
N2 C8 C30 C58 1.4(6)
C21 C8 C30 C58 -174.8(5)
C4 C21 C31 C36 70.3(7)
C8 C21 C31 C36 -113.1(6)
C4 C21 C31 C32 -107.3(6)
C8 C21 C31 C32 69.3(6)
C36 C31 C32 C43 -1.3(8)
C21 C31 C32 C43 176.3(5)
C36 C31 C32 C98 179.8(5)
C21 C31 C32 C98 -2.6(8)
C19 C27 C33 C60 0.4(9)
C19 C27 C33 C24 -177.3(6)
C88 C7 O1 C78 94.4(5)
C29 C7 O1 C78 -87.4(6)
C81 C1 C34 N6 0.5(8)
C99 C1 C34 N6 -179.7(4)
C81 C1 C34 C55 -176.3(5)
C99 C1 C34 C55 3.4(9)
C73 C23 O2 C41 -98.4(6)
C76 C23 O2 C41 82.9(6)
C32 C31 C36 C51 2.5(8)
C21 C31 C36 C51 -175.1(5)
C32 C31 C36 C70 -176.4(5)
C21 C31 C36 C70 6.0(8)
C92 N1 C38 C100 -177.9(6)
C92 N1 C38 C46 1.9(6)
C90 C28 C40 N7 1.4(6)
C90 C28 C40 C48 -176.7(5)
C83 C37 C42 C52 0.1(11)
C83 C37 C42 C106 -176.8(7)
C31 C32 C43 C89 0.7(8)
C98 C32 C43 C89 179.6(5)
C19 C25 C44 C60 0.8(10)
C19 C25 C44 C102 179.0(7)
C96 C26 C45 C94 0.8(8)
C53 C26 C45 C94 -179.4(5)
C92 C10 C46 C38 1.7(7)
C100 C38 C46 C10 177.5(6)
N1 C38 C46 C10 -2.3(7)
C61 C35 C47 C9 1.0(7)
N4 C9 C47 C35 -0.4(7)
C76 C9 C47 C35 177.6(5)
C93 C22 C48 C72 -0.1(7)
C93 C22 C48 C40 -177.5(4)
N7 C40 C48 C22 -71.4(7)
C28 C40 C48 C22 106.4(6)
N7 C40 C48 C72 111.1(6)
C28 C40 C48 C72 -71.1(7)
C93 C16 C50 C72 -1.6(7)
C93 C16 C50 C62 176.5(5)
C31 C36 C51 C89 -3.1(8)
C70 C36 C51 C89 175.8(6)
C37 C42 C52 C79 -0.3(11)
C106 C42 C52 C79 176.7(8)
C74 C20 C54 C6 -1.3(7)
N5 C6 C54 C20 0.5(7)
C66 C6 C54 C20 -178.9(6)
C1 C34 C55 C57 175.7(5)
N6 C34 C55 C57 -1.4(6)
C76 C11 C56 C95 2.3(9)
C76 C11 C56 C14 -177.6(6)
C34 C55 C57 C75 1.2(6)
C8 C30 C58 C63 -0.1(6)
C25 C44 C60 C33 -3.3(9)
C102 C44 C60 C33 178.4(7)
C25 C44 C60 C100 172.2(6)
C102 C44 C60 C100 -6.0(10)
C27 C33 C60 C44 2.8(9)
C24 C33 C60 C44 -179.6(6)
C27 C33 C60 C100 -172.9(5)
C24 C33 C60 C100 4.7(8)
C47 C35 C61 C69 172.2(6)
C47 C35 C61 N4 -1.2(6)
C13 C17 C62 N3 0.2(6)
C13 C17 C62 C50 -174.1(5)
C72 C50 C62 N3 9.5(8)
C16 C50 C62 N3 -168.5(5)
C72 C50 C62 C17 -177.1(5)
C16 C50 C62 C17 5.0(8)
C30 C58 C63 N2 -1.2(6)
C30 C58 C63 C29 173.0(5)
C80 C29 C63 N2 161.5(5)
C7 C29 C63 N2 -15.9(8)
C80 C29 C63 C58 -11.8(8)
C7 C29 C63 C58 170.8(5)
C3 C18 C66 C2 0.9(9)
C3 C18 C66 C6 -175.5(5)
C85 C2 C66 C18 1.8(8)
O5 C2 C66 C18 -178.1(5)
C85 C2 C66 C6 178.2(5)
O5 C2 C66 C6 -1.7(7)
N5 C6 C66 C18 -71.4(7)
C54 C6 C66 C18 107.9(7)
N5 C6 C66 C2 112.2(6)
C54 C6 C66 C2 -68.5(8)
C94 C5 C68 C96 -0.8(8)
C69 C5 C68 C96 179.5(5)
C94 C5 C68 C104 178.4(6)
C69 C5 C68 C104 -1.3(9)
N4 C61 C69 C74 1.8(7)
C35 C61 C69 C74 -170.8(6)
N4 C61 C69 C5 179.6(4)
C35 C61 C69 C5 7.1(8)
C68 C5 C69 C74 -93.0(6)
C94 C5 C69 C74 87.3(6)
C68 C5 C69 C61 89.1(6)
C94 C5 C69 C61 -90.6(6)
C17 C13 C71 N3 0.0(6)
C17 C13 C71 C100 178.9(5)
C16 C50 C72 O4 179.8(4)
C62 C50 C72 O4 1.8(7)
C16 C50 C72 C48 0.6(7)
C62 C50 C72 C48 -177.4(5)
C22 C48 C72 O4 -179.0(4)
C40 C48 C72 O4 -1.4(7)
C22 C48 C72 C50 0.2(7)
C40 C48 C72 C50 177.8(4)
O2 C23 C73 C95 -177.6(5)
C76 C23 C73 C95 1.1(8)
O2 C23 C73 C86 3.6(8)
C76 C23 C73 C86 -177.7(5)
C61 C69 C74 N5 -1.4(7)
C5 C69 C74 N5 -179.3(4)
C61 C69 C74 C20 173.4(6)
C5 C69 C74 C20 -4.5(8)
C54 C20 C74 N5 1.6(6)
C54 C20 C74 C69 -173.7(6)
C55 C57 C75 N6 -0.6(6)
C55 C57 C75 C88 176.6(5)
C56 C11 C76 C23 -2.2(8)
C56 C11 C76 C9 177.1(5)
O2 C23 C76 C11 179.1(5)
C73 C23 C76 C11 0.4(8)
O2 C23 C76 C9 -0.2(7)
C73 C23 C76 C9 -178.9(5)
N4 C9 C76 C11 59.0(8)
C47 C9 C76 C11 -118.8(7)
N4 C9 C76 C23 -121.7(6)
C47 C9 C76 C23 60.5(8)
C18 C3 C77 C85 1.7(9)
C39 C3 C77 C85 -178.7(6)
C42 C52 C79 C99 -0.2(10)
C42 C52 C79 C65 179.8(7)
C7 C29 C80 C84 0.1(8)
C63 C29 C80 C84 -177.6(5)
C50 C72 O4 C91 97.4(6)
C48 C72 O4 C91 -83.3(6)
C66 C2 O5 C105 -87.0(7)
C85 C2 O5 C105 93.1(7)
C34 C1 C81 N7 -1.1(8)
C99 C1 C81 N7 179.2(5)
C34 C1 C81 C90 171.5(5)
C99 C1 C81 C90 -8.2(8)
C4 C15 C82 C86 -0.3(6)
C42 C37 C83 C99 0.4(10)
C42 C37 C83 C97 177.9(6)
C29 C80 C84 C59 -0.1(8)
C29 C80 C84 C49 178.9(5)
C88 C59 C84 C80 -0.2(8)
C88 C59 C84 C49 -179.2(5)
C66 C2 C85 C77 -2.5(8)
O5 C2 C85 C77 177.3(5)
C66 C2 C85 C92 178.4(5)
O5 C2 C85 C92 -1.7(8)
C3 C77 C85 C2 0.8(8)
C3 C77 C85 C92 179.9(5)
C15 C82 C86 N8 -0.1(6)
C15 C82 C86 C73 -178.3(5)
C95 C73 C86 N8 -25.4(7)
C23 C73 C86 N8 153.4(5)
C95 C73 C86 C82 152.6(5)
C23 C73 C86 C82 -28.6(8)
C58 C63 N2 C8 2.1(6)
C29 C63 N2 C8 -172.4(5)
C30 C8 N2 C63 -2.2(6)
C21 C8 N2 C63 174.2(5)
O1 C7 C88 C59 177.6(4)
C29 C7 C88 C59 -0.6(7)
O1 C7 C88 C75 -4.5(7)
C29 C7 C88 C75 177.3(4)
C84 C59 C88 C7 0.5(7)
C84 C59 C88 C75 -177.5(5)
N6 C75 C88 C7 -97.1(6)
C57 C75 C88 C7 86.0(7)
N6 C75 C88 C59 80.8(6)
C57 C75 C88 C59 -96.0(7)
C36 C51 C89 C43 2.4(9)
C36 C51 C89 C12 -180.0(6)
C32 C43 C89 C51 -1.2(8)
C32 C43 C89 C12 -178.9(5)
C40 C28 C90 C81 -1.7(6)
N7 C81 C90 C28 1.4(6)
C1 C81 C90 C28 -171.9(5)
C38 N1 C92 C10 -0.8(6)
C38 N1 C92 C85 -178.3(5)
C46 C10 C92 N1 -0.6(7)
C46 C10 C92 C85 176.8(5)
C2 C85 C92 N1 -154.7(5)
C77 C85 C92 N1 26.2(8)
C2 C85 C92 C10 28.1(9)
C77 C85 C92 C10 -150.9(6)
C50 C16 C93 C22 1.8(7)
C50 C16 C93 C67 -175.4(5)
C48 C22 C93 C16 -0.9(7)
C48 C22 C93 C67 176.2(5)
C26 C45 C94 C5 -1.3(8)
C26 C45 C94 C87 179.0(5)
C68 C5 C94 C45 1.3(8)
C69 C5 C94 C45 -179.0(5)
C68 C5 C94 C87 -179.0(5)
C69 C5 C94 C87 0.7(8)
C23 C73 C95 C56 -1.0(8)
C86 C73 C95 C56 177.9(5)
C11 C56 C95 C73 -0.7(8)
C14 C56 C95 C73 179.2(6)
C5 C68 C96 C26 0.3(9)
C104 C68 C96 C26 -178.9(6)
C45 C26 C96 C68 -0.3(9)
C53 C26 C96 C68 179.9(6)
C52 C79 C99 C83 0.7(9)
C65 C79 C99 C83 -179.2(5)
C52 C79 C99 C1 -174.4(5)
C65 C79 C99 C1 5.6(9)
C37 C83 C99 C79 -0.9(8)
C97 C83 C99 C79 -178.3(6)
C37 C83 C99 C1 174.5(5)
C97 C83 C99 C1 -3.0(8)
C81 C1 C99 C79 91.5(7)
C34 C1 C99 C79 -88.2(7)
C81 C1 C99 C83 -83.8(6)
C34 C1 C99 C83 96.5(6)
N1 C38 C100 C71 0.1(9)
C46 C38 C100 C71 -179.6(6)
N1 C38 C100 C60 -179.0(5)
C46 C38 C100 C60 1.3(9)
N3 C71 C100 C38 -7.9(9)
C13 C71 C100 C38 173.3(6)
N3 C71 C100 C60 171.3(5)
C13 C71 C100 C60 -7.5(9)
C44 C60 C100 C38 -81.6(7)
C33 C60 C100 C38 94.0(7)
C44 C60 C100 C71 99.2(7)
C33 C60 C100 C71 -85.2(7)
C17 C62 N3 C71 -0.2(6)
C50 C62 N3 C71 174.5(5)
C13 C71 N3 C62 0.1(6)
C100 C71 N3 C62 -178.9(5)
C118 O3 C103 C108 168.0(9)
C118 O3 C103 C107 -63.7(14)
C47 C9 N4 C61 -0.3(6)
C76 C9 N4 C61 -178.4(5)
C47 C9 N4 B2 179.4(5)
C76 C9 N4 B2 1.3(9)
C69 C61 N4 C9 -173.1(5)
C35 C61 N4 C9 0.9(6)
C69 C61 N4 B2 7.2(8)
C35 C61 N4 B2 -178.8(5)
F3 B2 N4 C9 46.9(7)
F4 B2 N4 C9 -76.1(7)
N5 B2 N4 C9 166.5(5)
F3 B2 N4 C61 -133.5(5)
F4 B2 N4 C61 103.5(5)
N5 B2 N4 C61 -13.8(6)
C54 C6 N5 C74 0.5(6)
C66 C6 N5 C74 180.0(5)
C54 C6 N5 B2 -176.7(5)
C66 C6 N5 B2 2.7(8)
C69 C74 N5 C6 174.5(5)
C20 C74 N5 C6 -1.3(6)
C69 C74 N5 B2 -8.1(8)
C20 C74 N5 B2 176.1(5)
F3 B2 N5 C6 -49.8(7)
F4 B2 N5 C6 73.4(7)
N4 B2 N5 C6 -168.7(5)
F3 B2 N5 C74 133.3(5)
F4 B2 N5 C74 -103.4(5)
N4 B2 N5 C74 14.5(7)
C57 C75 N6 C34 -0.3(5)
C88 C75 N6 C34 -177.8(4)
C57 C75 N6 B1 169.9(5)
C88 C75 N6 B1 -7.5(8)
C1 C34 N6 C75 -176.5(5)
C55 C34 N6 C75 1.1(5)
C1 C34 N6 B1 12.9(7)
C55 C34 N6 B1 -169.5(4)
F2 B1 N6 C75 50.4(7)
F1 B1 N6 C75 -71.9(6)
N7 B1 N6 C75 169.6(4)
F2 B1 N6 C34 -140.8(4)
F1 B1 N6 C34 96.9(5)
N7 B1 N6 C34 -21.7(6)
C28 C40 N7 C81 -0.5(6)
C48 C40 N7 C81 177.7(5)
C28 C40 N7 B1 -175.0(4)
C48 C40 N7 B1 3.1(8)
C1 C81 N7 C40 173.5(5)
C90 C81 N7 C40 -0.6(5)
C1 C81 N7 B1 -11.7(7)
C90 C81 N7 B1 174.2(4)
F2 B1 N7 C40 -45.2(7)
F1 B1 N7 C40 76.7(6)
N6 B1 N7 C40 -165.3(5)
F2 B1 N7 C81 141.0(4)
F1 B1 N7 C81 -97.1(5)
N6 B1 N7 C81 21.0(6)
C82 C86 N8 C4 0.5(6)
C73 C86 N8 C4 178.9(4)
C21 C4 N8 C86 179.5(5)
C15 C4 N8 C86 -0.7(6)
C115 O7 C111 C117 -100(2)
C115 O7 C111 C114 134(2)
C111 O7 C115 C113 -49(3)
C111 O7 C115 C112 154.0(15)
C103 O3 C118 C119 147.5(10)
C103 O3 C118 C116 -77.8(15)

loop_
_platon_squeeze_void_nr
_platon_squeeze_void_average_x
_platon_squeeze_void_average_y
_platon_squeeze_void_average_z
_platon_squeeze_void_volume
_platon_squeeze_void_count_electrons
_platon_squeeze_void_content
1 0.000 0.000 0.500 1478 285 ' '
2 0.000 0.274 0.787 7 0 ' '
3 0.000 0.726 0.787 8 1 ' '
4 0.019 0.602 0.198 11 2 ' '
5 0.070 0.271 0.811 16 1 ' '
6 0.101 0.519 0.698 11 2 ' '
7 0.500 0.500 1.000 1478 285 ' '
8 0.229 0.436 0.309 17 1 ' '
9 0.225 0.507 0.283 5 0 ' '
10 0.271 0.936 0.191 17 1 ' '
11 0.275 0.007 0.217 6 0 ' '
12 0.398 0.019 0.802 11 2 ' '
13 0.436 0.771 0.691 17 1 ' '
14 0.481 0.101 0.302 11 2 ' '
15 0.500 0.226 0.713 7 0 ' '
16 0.507 0.775 0.717 6 0 ' '
17 0.519 0.898 0.302 11 2 ' '
18 0.570 0.229 0.689 16 1 ' '
19 0.601 0.981 0.802 11 2 ' '
20 0.729 0.064 0.191 18 1 ' '
21 0.725 -0.007 0.217 5 0 ' '
22 0.771 0.564 0.309 18 1 ' '
23 0.775 0.493 0.283 5 0 ' '
24 0.898 0.481 0.698 11 2 ' '
25 0.930 0.729 0.811 15 1 ' '
26 0.981 0.398 0.198 11 2 ' '
